data_1556469
loop_
_publ_author_name
'Casey, W.H.'
'Olmstead, M.M.'
'Hazlett, C.R.'
'Lamar, C.'
'Forbes, T.Z.'

_publ_section_title
;
 A New Nanometer-Sized Ga(III)-Oxyhydroxide Cation
;
_journal_name_full Inorganics
_journal_page_first 21
_journal_page_last 26
_journal_paper_doi 10.3390/inorganics3010021
_journal_volume 3
_journal_year 2015
_chemical_formula_moiety 'C23  H43  Br2  Co1  N1  P2  O1'
_chemical_formula_sum 'C23 H43 Br2 Co N O P2'
_chemical_formula_weight 630.27
_space_group_IT_number 2
_space_group_name_Hall '-P 1'
_space_group_name_H-M_alt 'P -1'
_symmetry_cell_setting triclinic
_symmetry_Int_Tables_number 2
_symmetry_space_group_name_Hall '-P 1'
_symmetry_space_group_name_H-M 'P -1'
_atom_sites_solution_hydrogens geom
_cell_angle_alpha 94.088(7)
_cell_angle_beta 91.371(6)
_cell_angle_gamma 99.490(7)
_cell_formula_units_Z 4
_cell_length_a 12.3039(14)
_cell_length_b 15.2593(17)
_cell_length_c 15.8150(18)
_cell_measurement_reflns_used 27933
_cell_measurement_temperature 293(2)
_cell_measurement_theta_max 27.6
_cell_measurement_theta_min 3
_cell_measurement_wavelength 0.71073
_cell_volume 2919.2(6)
_computing_molecular_graphics 'ORTEP-3 for Windows (Farrugia, 2012)'
_computing_publication_material 'WinGX publication routines (Farrugia, 2012)'
_computing_structure_refinement 'SHELXL-2014 (Sheldrick, 2014)'
_computing_structure_solution 'SIR-92 (Altomare et al., 1994)'
_diffrn_ambient_temperature 293(2)
_diffrn_measured_fraction_theta_full 0.994
_diffrn_measured_fraction_theta_max 0.987
_diffrn_radiation_probe x-ray
_diffrn_radiation_type MoK\a
_diffrn_radiation_wavelength 0.71075
_diffrn_reflns_av_R_equivalents 0.0721
_diffrn_reflns_Laue_measured_fraction_full 0.994
_diffrn_reflns_Laue_measured_fraction_max 0.987
_diffrn_reflns_limit_h_max 15
_diffrn_reflns_limit_h_min -15
_diffrn_reflns_limit_k_max 19
_diffrn_reflns_limit_k_min -19
_diffrn_reflns_limit_l_max 20
_diffrn_reflns_limit_l_min -20
_diffrn_reflns_number 27933
_diffrn_reflns_point_group_measured_fraction_full 0.994
_diffrn_reflns_point_group_measured_fraction_max 0.987
_diffrn_reflns_theta_full 25.242
_diffrn_reflns_theta_max 27.484
_diffrn_reflns_theta_min 3.01
_exptl_absorpt_coefficient_mu 3.449
_exptl_absorpt_correction_T_max 1.000
_exptl_absorpt_correction_T_min 0.495
_exptl_absorpt_correction_type multi-scan
_exptl_absorpt_process_details 'Jacobson, R. (1998) Private communication'
_exptl_crystal_colour blue
_exptl_crystal_density_diffrn 1.434
_exptl_crystal_density_method 'not measured'
_exptl_crystal_description prism
_exptl_crystal_F_000 1292
_exptl_crystal_size_max 0.68
_exptl_crystal_size_mid 0.28
_exptl_crystal_size_min 0.13
_refine_diff_density_max 1.677
_refine_diff_density_min -1.475
_refine_diff_density_rms 0.126
_refine_ls_extinction_method none
_refine_ls_goodness_of_fit_ref 1.088
_refine_ls_hydrogen_treatment constr
_refine_ls_matrix_type full
_refine_ls_number_constraints 0
_refine_ls_number_parameters 578
_refine_ls_number_reflns 13229
_refine_ls_number_restraints 0
_refine_ls_restrained_S_all 1.088
_refine_ls_R_factor_all 0.1348
_refine_ls_R_factor_gt 0.0881
_refine_ls_shift/su_max 0.001
_refine_ls_shift/su_mean 0
_refine_ls_structure_factor_coef Fsqd
_refine_ls_weighting_details 'w=1/[\s^2^(Fo^2^)+(0.0481P)^2^+21.2847P] where P=(Fo^2^+2Fc^2^)/3'
_refine_ls_weighting_scheme calc
_refine_ls_wR_factor_gt 0.1972
_refine_ls_wR_factor_ref 0.2209
_reflns_number_gt 8592
_reflns_number_total 13229
_reflns_threshold_expression 'I > 2\s(I)'
_cod_data_source_file Inorganics-205-3-21-_3_.cif
_cod_data_source_block shelx-2
_cod_database_code 1556469
_shelx_estimated_absorpt_t_min 0.203
_shelx_estimated_absorpt_t_max 0.663

loop_
_symmetry_equiv_pos_as_xyz
'x, y, z'
'-x, -y, -z'

loop_
_atom_site_label
_atom_site_type_symbol
_atom_site_fract_x
_atom_site_fract_y
_atom_site_fract_z
_atom_site_U_iso_or_equiv
_atom_site_adp_type
_atom_site_occupancy
_atom_site_calc_flag
_atom_site_disorder_assembly
_atom_site_disorder_group
Br1 Br 0.13503(7) 1.05720(5) 0.25034(5) 0.0410(2) Uani 1 d . .
Br2 Br 0.18556(10) 0.88153(8) 0.40166(6) 0.0705(4) Uani 1 d . .
Br3 Br 0.65851(8) 0.15988(6) 0.14615(6) 0.0494(2) Uani 1 d . .
Br4 Br 0.73425(13) 0.42863(12) 0.15814(15) 0.0587(8) Uani 0.663(6) d A 1
Br4" Br 0.7171(5) 0.4040(3) 0.1044(4) 0.060(2) Uiso 0.247(8) d A 3
Br4' Br 0.7765(18) 0.3861(11) 0.0982(10) 0.081(7) Uiso 0.087(6) d B 2
Co1 Co 0.11684(9) 0.89415(7) 0.25623(6) 0.0379(3) Uani 1 d . .
Co2 Co 0.64755(10) 0.30215(8) 0.22957(9) 0.0539(4) Uani 1 d . .
P1 P -0.0956(2) 0.85016(17) 0.27294(15) 0.0496(6) Uani 1 d . .
P2 P 0.26347(18) 0.83934(14) 0.17372(13) 0.0371(5) Uani 1 d . .
P3 P 0.45532(18) 0.33198(14) 0.22218(15) 0.0406(5) Uani 1 d . .
P4 P 0.79665(19) 0.31075(15) 0.35642(14) 0.0405(5) Uani 1 d . .
O1 O 0.7383(13) 0.3597(11) 0.3060(9) 0.041(6) Uani 0.347(19) d A .
O2 O -0.008(2) 0.8218(17) 0.2946(15) 0.060(10) Uani 0.27(2) d . .
N1 N 0.0387(6) 0.8735(4) 0.1224(4) 0.0390(15) Uani 1 d . .
N2 N 0.5631(5) 0.2116(4) 0.3275(4) 0.0307(13) Uani 1 d . .
C1 C -0.0602(7) 0.8967(6) 0.1093(5) 0.044(2) Uani 1 d . .
C2 C -0.1012(8) 0.9019(7) 0.0268(6) 0.059(3) Uani 1 d . .
H2 H -0.1705 0.9172 0.018 0.071 Uiso 1 calc . .
C3 C -0.0385(10) 0.8844(7) -0.0412(6) 0.067(3) Uani 1 d . .
H3 H -0.063 0.8907 -0.0962 0.08 Uiso 1 calc . .
C4 C 0.0599(8) 0.8579(7) -0.0267(5) 0.055(2) Uani 1 d . .
H4 H 0.1028 0.8446 -0.072 0.066 Uiso 1 calc . .
C5 C 0.0961(7) 0.8506(5) 0.0549(5) 0.0404(19) Uani 1 d . .
C6 C -0.1266(7) 0.9126(6) 0.1850(5) 0.045(2) Uani 1 d . .
H6A H -0.2043 0.8962 0.1691 0.054 Uiso 1 calc . .
H6B H -0.1126 0.9756 0.2031 0.054 Uiso 1 calc . .
C7 C 0.1940(8) 0.8052(6) 0.0692(5) 0.050(2) Uani 1 d . .
H7A H 0.2462 0.8192 0.0251 0.06 Uiso 1 calc . .
H7B H 0.1698 0.7412 0.0647 0.06 Uiso 1 calc . .
C8 C -0.1577(9) 0.9070(8) 0.3665(6) 0.065(3) Uani 1 d . .
C9 C -0.0830(11) 0.9956(8) 0.3871(7) 0.079(4) Uani 1 d . .
H9A H -0.0831 1.0313 0.3395 0.095 Uiso 1 calc . .
H9B H -0.1092 1.026 0.4357 0.095 Uiso 1 calc . .
H9C H -0.0094 0.9856 0.3991 0.095 Uiso 1 calc . .
C10 C -0.2749(10) 0.9241(10) 0.3476(9) 0.097(4) Uani 1 d . .
H10A H -0.275 0.9585 0.2991 0.116 Uiso 1 calc . .
H10B H -0.3235 0.8683 0.3362 0.116 Uiso 1 calc . .
H10C H -0.2997 0.9564 0.3958 0.116 Uiso 1 calc . .
C11 C -0.1554(12) 0.8528(10) 0.4430(7) 0.094(4) Uani 1 d . .
H11A H -0.2023 0.7961 0.4315 0.113 Uiso 1 calc . .
H11B H -0.0813 0.8437 0.4546 0.113 Uiso 1 calc . .
H11C H -0.1811 0.8841 0.4913 0.113 Uiso 1 calc . .
C12 C -0.1663(10) 0.7333(7) 0.2468(7) 0.070(3) Uani 1 d . .
C13 C -0.1297(10) 0.6989(8) 0.1610(7) 0.078(3) Uani 1 d . .
H13A H -0.1549 0.7322 0.1174 0.094 Uiso 1 calc . .
H13B H -0.0507 0.7059 0.1616 0.094 Uiso 1 calc . .
H13C H -0.1606 0.637 0.1501 0.094 Uiso 1 calc . .
C14 C -0.1212(16) 0.6749(9) 0.3107(9) 0.123(6) Uani 1 d . .
H14A H -0.0421 0.685 0.3105 0.148 Uiso 1 calc . .
H14B H -0.1446 0.6902 0.3665 0.148 Uiso 1 calc . .
H14C H -0.1488 0.6132 0.2948 0.148 Uiso 1 calc . .
C15 C -0.2908(11) 0.7215(10) 0.2430(14) 0.146(8) Uani 1 d . .
H15A H -0.3142 0.7591 0.2025 0.176 Uiso 1 calc . .
H15B H -0.3207 0.6604 0.2262 0.176 Uiso 1 calc . .
H15C H -0.3164 0.7374 0.2979 0.176 Uiso 1 calc . .
C16 C 0.3855(7) 0.9257(5) 0.1531(5) 0.045(2) Uani 1 d . .
C17 C 0.3430(8) 0.9908(6) 0.0960(6) 0.054(2) Uani 1 d . .
H17A H 0.3163 0.9599 0.0426 0.064 Uiso 1 calc . .
H17B H 0.2842 1.0149 0.123 0.064 Uiso 1 calc . .
H17C H 0.4019 1.0384 0.0866 0.064 Uiso 1 calc . .
C18 C 0.4279(8) 0.9758(6) 0.2381(6) 0.053(2) Uani 1 d . .
H18A H 0.4547 0.9354 0.2742 0.064 Uiso 1 calc . .
H18B H 0.4867 1.0234 0.2284 0.064 Uiso 1 calc . .
H18C H 0.369 0.9999 0.2648 0.064 Uiso 1 calc . .
C19 C 0.4786(8) 0.8892(7) 0.1066(7) 0.064(3) Uani 1 d . .
H19A H 0.5074 0.848 0.1406 0.077 Uiso 1 calc . .
H19B H 0.4503 0.8592 0.0532 0.077 Uiso 1 calc . .
H19C H 0.5364 0.9376 0.0968 0.077 Uiso 1 calc . .
C20 C 0.3066(9) 0.7344(6) 0.2070(6) 0.055(2) Uani 1 d . .
C21 C 0.3909(10) 0.7554(8) 0.2809(7) 0.073(3) Uani 1 d . .
H21A H 0.4565 0.7912 0.2628 0.088 Uiso 1 calc . .
H21B H 0.3606 0.7874 0.3266 0.088 Uiso 1 calc . .
H21C H 0.4085 0.7009 0.2998 0.088 Uiso 1 calc . .
C22 C 0.3538(10) 0.6812(6) 0.1337(7) 0.072(3) Uani 1 d . .
H22A H 0.4196 0.7162 0.1148 0.086 Uiso 1 calc . .
H22B H 0.3709 0.6268 0.1533 0.086 Uiso 1 calc . .
H22C H 0.3002 0.6677 0.0875 0.086 Uiso 1 calc . .
C23 C 0.2013(9) 0.6769(6) 0.2361(7) 0.067(3) Uani 1 d . .
H23A H 0.1482 0.6637 0.1896 0.081 Uiso 1 calc . .
H23B H 0.219 0.6224 0.255 0.081 Uiso 1 calc . .
H23C H 0.1711 0.7089 0.2818 0.081 Uiso 1 calc . .
C24 C 0.4524(7) 0.1936(5) 0.3293(5) 0.0377(18) Uani 1 d . .
C25 C 0.3996(7) 0.1429(6) 0.3898(6) 0.045(2) Uani 1 d . .
H25 H 0.3231 0.133 0.3918 0.054 Uiso 1 calc . .
C26 C 0.4631(8) 0.1070(7) 0.4472(6) 0.054(2) Uani 1 d . .
H26 H 0.4292 0.0727 0.4886 0.065 Uiso 1 calc . .
C27 C 0.5758(8) 0.1218(6) 0.4434(5) 0.046(2) Uani 1 d . .
H27 H 0.6189 0.096 0.4804 0.056 Uiso 1 calc . .
C28 C 0.6241(7) 0.1760(5) 0.3832(5) 0.0381(18) Uani 1 d . .
C29 C 0.3861(7) 0.2296(6) 0.2630(6) 0.048(2) Uani 1 d . .
H29A H 0.3173 0.2405 0.2871 0.058 Uiso 1 calc . .
H29B H 0.3681 0.1845 0.2161 0.058 Uiso 1 calc . .
C30 C 0.7478(6) 0.1952(5) 0.3780(5) 0.0377(18) Uani 1 d . .
H30A H 0.7705 0.1559 0.3334 0.045 Uiso 1 calc . .
H30B H 0.7813 0.1832 0.4311 0.045 Uiso 1 calc . .
C31 C 0.3868(8) 0.3322(6) 0.1148(6) 0.047(2) Uani 1 d . .
C32 C 0.4384(11) 0.2683(9) 0.0567(7) 0.085(4) Uani 1 d . .
H32A H 0.4243 0.2098 0.0771 0.102 Uiso 1 calc . .
H32B H 0.4069 0.2662 0.0003 0.102 Uiso 1 calc . .
H32C H 0.5165 0.2882 0.056 0.102 Uiso 1 calc . .
C33 C 0.4123(10) 0.4235(8) 0.0788(7) 0.077(3) Uani 1 d . .
H33A H 0.381 0.4662 0.1138 0.093 Uiso 1 calc . .
H33B H 0.4907 0.4418 0.0778 0.093 Uiso 1 calc . .
H33C H 0.3811 0.4198 0.0221 0.093 Uiso 1 calc . .
C34 C 0.2612(9) 0.3017(7) 0.1129(7) 0.070(3) Uani 1 d . .
H34A H 0.2282 0.3419 0.1496 0.084 Uiso 1 calc . .
H34B H 0.232 0.3013 0.056 0.084 Uiso 1 calc . .
H34C H 0.2451 0.2428 0.132 0.084 Uiso 1 calc . .
C35 C 0.4218(8) 0.4248(6) 0.2960(7) 0.053(2) Uani 1 d . .
C36 C 0.4501(11) 0.4032(7) 0.3857(7) 0.077(3) Uani 1 d . .
H36A H 0.5251 0.3933 0.389 0.092 Uiso 1 calc . .
H36B H 0.4413 0.4522 0.4251 0.092 Uiso 1 calc . .
H36C H 0.4018 0.3505 0.3996 0.092 Uiso 1 calc . .
C37 C 0.5021(10) 0.5120(7) 0.2789(10) 0.092(4) Uani 1 d . .
H37A H 0.5768 0.5014 0.2822 0.11 Uiso 1 calc . .
H37B H 0.486 0.5293 0.2234 0.11 Uiso 1 calc . .
H37C H 0.4927 0.5587 0.3207 0.11 Uiso 1 calc . .
C38 C 0.3037(9) 0.4403(8) 0.2910(7) 0.069(3) Uani 1 d . .
H38A H 0.2858 0.4539 0.2345 0.083 Uiso 1 calc . .
H38B H 0.2554 0.3877 0.3049 0.083 Uiso 1 calc . .
H38C H 0.2949 0.4893 0.3303 0.083 Uiso 1 calc . .
C39 C 0.9407(7) 0.3132(6) 0.3192(6) 0.048(2) Uani 1 d . .
C40 C 0.9298(8) 0.2618(8) 0.2306(6) 0.065(3) Uani 1 d . .
H40A H 0.8975 0.2008 0.2358 0.078 Uiso 1 calc . .
H40B H 0.8836 0.2885 0.1938 0.078 Uiso 1 calc . .
H40C H 1.0015 0.2642 0.2073 0.078 Uiso 1 calc . .
C41 C 1.0132(8) 0.2659(7) 0.3772(7) 0.061(3) Uani 1 d . .
H41A H 0.9777 0.2056 0.3819 0.073 Uiso 1 calc . .
H41B H 1.084 0.266 0.353 0.073 Uiso 1 calc . .
H41C H 1.0225 0.2971 0.4325 0.073 Uiso 1 calc . .
C42 C 0.9921(8) 0.4096(7) 0.3089(7) 0.063(3) Uani 1 d . .
H42A H 0.9995 0.4426 0.3633 0.075 Uiso 1 calc . .
H42B H 1.0634 0.4113 0.2852 0.075 Uiso 1 calc . .
H42C H 0.9456 0.4355 0.2717 0.075 Uiso 1 calc . .
C43 C 0.7970(7) 0.3794(6) 0.4605(6) 0.046(2) Uani 1 d . .
C44 C 0.8956(9) 0.3747(7) 0.5207(6) 0.065(3) Uani 1 d . .
H44A H 0.8962 0.3139 0.5322 0.078 Uiso 1 calc . .
H44B H 0.9629 0.398 0.4947 0.078 Uiso 1 calc . .
H44C H 0.8892 0.4094 0.5729 0.078 Uiso 1 calc . .
C45 C 0.7934(10) 0.4759(6) 0.4407(7) 0.069(3) Uani 1 d . .
H45A H 0.7314 0.4772 0.4031 0.083 Uiso 1 calc . .
H45B H 0.7864 0.5112 0.4924 0.083 Uiso 1 calc . .
H45C H 0.8601 0.4997 0.4142 0.083 Uiso 1 calc . .
C46 C 0.6934(8) 0.3419(6) 0.5079(6) 0.052(2) Uani 1 d . .
H46A H 0.6965 0.2816 0.52 0.063 Uiso 1 calc . .
H46B H 0.6907 0.3776 0.5601 0.063 Uiso 1 calc . .
H46C H 0.6287 0.3433 0.4732 0.063 Uiso 1 calc . .
C47 C 0 0.5 0 0.15(2) Uani 0.5 d . .
C48 C 0.0268(14) 0.4126(11) 0.0298(9) 0.098(5) Uani 1 d . .
C49 C 0.0791(12) 0.4886(13) 0.0690(10) 0.106(5) Uani 1 d . .

loop_
_atom_site_aniso_label
_atom_site_aniso_U_11
_atom_site_aniso_U_22
_atom_site_aniso_U_33
_atom_site_aniso_U_23
_atom_site_aniso_U_13
_atom_site_aniso_U_12
Br1 0.0459(5) 0.0329(4) 0.0436(5) 0.0030(3) -0.0030(3) 0.0054(4)
Br2 0.1024(9) 0.0944(8) 0.0314(5) 0.0173(5) 0.0094(5) 0.0596(7)
Br3 0.0518(5) 0.0537(5) 0.0403(5) -0.0041(4) 0.0091(4) 0.0045(4)
Br4 0.0481(9) 0.0536(11) 0.0738(16) 0.0310(10) 0.0064(8) -0.0053(7)
Co1 0.0510(7) 0.0344(6) 0.0301(5) 0.0064(4) 0.0069(5) 0.0101(5)
Co2 0.0457(7) 0.0338(6) 0.0817(10) 0.0067(6) 0.0134(6) 0.0025(5)
P1 0.0601(15) 0.0556(15) 0.0386(12) 0.0103(10) 0.0069(11) 0.0226(12)
P2 0.0502(12) 0.0327(11) 0.0297(10) 0.0038(8) 0.0061(9) 0.0098(10)
P3 0.0420(12) 0.0295(11) 0.0519(13) 0.0073(9) 0.0103(10) 0.0078(9)
P4 0.0442(12) 0.0357(11) 0.0433(12) 0.0066(9) 0.0095(9) 0.0090(10)
O1 0.049(11) 0.044(10) 0.030(9) 0.003(7) 0.001(7) 0.009(8)
O2 0.055(17) 0.069(19) 0.053(16) -0.018(12) -0.006(11) 0.014(13)
N1 0.045(4) 0.038(4) 0.033(3) 0.008(3) -0.002(3) 0.004(3)
N2 0.035(3) 0.024(3) 0.030(3) 0.000(2) 0.006(3) -0.004(3)
C1 0.050(5) 0.038(5) 0.045(5) 0.010(4) -0.003(4) 0.005(4)
C2 0.051(6) 0.062(6) 0.059(6) 0.009(5) -0.028(5) -0.004(5)
C3 0.089(8) 0.064(7) 0.039(5) 0.006(5) -0.013(5) -0.012(6)
C4 0.061(6) 0.065(6) 0.031(4) -0.011(4) -0.001(4) -0.007(5)
C5 0.052(5) 0.039(4) 0.025(4) 0.003(3) 0.003(3) -0.009(4)
C6 0.037(4) 0.046(5) 0.053(5) 0.008(4) -0.002(4) 0.004(4)
C7 0.075(6) 0.039(5) 0.032(4) -0.001(4) 0.015(4) 0.000(5)
C8 0.061(6) 0.088(8) 0.050(6) 0.008(5) 0.019(5) 0.022(6)
C9 0.106(10) 0.086(9) 0.052(6) -0.004(6) 0.021(6) 0.037(8)
C10 0.077(9) 0.120(12) 0.098(10) -0.011(9) 0.023(7) 0.038(8)
C11 0.109(10) 0.113(11) 0.062(8) 0.005(7) 0.038(7) 0.023(9)
C12 0.075(7) 0.058(7) 0.076(8) 0.020(6) 0.022(6) 0.004(6)
C13 0.093(9) 0.059(7) 0.073(8) -0.001(6) 0.010(7) -0.015(6)
C14 0.23(2) 0.066(8) 0.081(10) 0.034(7) 0.030(11) 0.036(11)
C15 0.063(9) 0.076(10) 0.28(3) -0.022(13) 0.033(12) -0.030(8)
C16 0.055(5) 0.034(4) 0.045(5) -0.001(4) 0.011(4) 0.007(4)
C17 0.058(6) 0.047(5) 0.055(6) 0.005(4) 0.019(5) 0.006(5)
C18 0.058(6) 0.046(5) 0.050(5) -0.005(4) -0.003(4) 0.000(5)
C19 0.059(6) 0.064(7) 0.071(7) 0.003(5) 0.017(5) 0.016(5)
C20 0.073(6) 0.042(5) 0.059(6) 0.015(4) 0.024(5) 0.027(5)
C21 0.102(9) 0.073(7) 0.061(7) 0.026(6) 0.030(6) 0.051(7)
C22 0.102(9) 0.041(5) 0.082(8) 0.011(5) 0.037(7) 0.035(6)
C23 0.091(8) 0.034(5) 0.082(8) 0.022(5) 0.024(6) 0.014(5)
C24 0.044(5) 0.027(4) 0.036(4) -0.003(3) -0.001(3) -0.012(3)
C25 0.040(5) 0.046(5) 0.049(5) 0.009(4) 0.009(4) 0.000(4)
C26 0.066(6) 0.059(6) 0.036(5) 0.012(4) 0.012(4) 0.003(5)
C27 0.063(6) 0.044(5) 0.033(4) 0.011(4) 0.005(4) 0.008(4)
C28 0.052(5) 0.032(4) 0.030(4) 0.000(3) 0.005(3) 0.010(4)
C29 0.034(4) 0.044(5) 0.062(6) 0.013(4) -0.004(4) -0.008(4)
C30 0.044(5) 0.035(4) 0.033(4) 0.000(3) -0.001(3) 0.005(4)
C31 0.061(6) 0.037(5) 0.047(5) 0.007(4) 0.000(4) 0.016(4)
C32 0.127(11) 0.095(9) 0.047(6) 0.014(6) 0.013(6) 0.056(8)
C33 0.103(9) 0.072(8) 0.069(7) 0.038(6) 0.015(6) 0.032(7)
C34 0.083(8) 0.056(6) 0.069(7) 0.007(5) -0.011(6) 0.007(6)
C35 0.047(5) 0.037(5) 0.074(7) -0.009(4) -0.010(5) 0.013(4)
C36 0.108(10) 0.058(7) 0.066(7) -0.016(5) -0.016(7) 0.030(7)
C37 0.080(8) 0.032(5) 0.163(14) 0.001(7) -0.020(8) 0.013(6)
C38 0.068(7) 0.068(7) 0.075(7) -0.015(6) 0.003(6) 0.031(6)
C39 0.041(5) 0.052(5) 0.050(5) -0.001(4) 0.007(4) 0.005(4)
C40 0.055(6) 0.078(7) 0.057(6) -0.006(5) 0.016(5) 0.001(5)
C41 0.048(5) 0.066(7) 0.072(7) 0.001(5) -0.004(5) 0.019(5)
C42 0.049(6) 0.060(6) 0.080(7) 0.015(5) 0.014(5) 0.006(5)
C43 0.051(5) 0.033(4) 0.054(5) -0.006(4) 0.005(4) 0.006(4)
C44 0.082(7) 0.047(6) 0.061(6) -0.013(5) 0.001(5) 0.003(5)
C45 0.092(8) 0.037(5) 0.083(8) 0.003(5) 0.031(6) 0.023(5)
C46 0.066(6) 0.040(5) 0.047(5) -0.008(4) 0.009(4) 0.003(5)
C47 0.14(4) 0.11(4) 0.21(6) 0.02(4) -0.03(4) 0.07(4)
C48 0.109(11) 0.116(12) 0.089(10) 0.027(9) 0.041(9) 0.063(10)
C49 0.076(9) 0.138(15) 0.101(11) 0.053(11) -0.017(8) -0.002(9)

loop_
_atom_type_symbol
_atom_type_description
_atom_type_scat_dispersion_real
_atom_type_scat_dispersion_imag
_atom_type_scat_source
C C 0.0033 0.0016 'International Tables Vol C Tables 4.2.6.8 and 6.1.1.4'
H H 0 0 'International Tables Vol C Tables 4.2.6.8 and 6.1.1.4'
Br Br -0.2901 2.4595 'International Tables Vol C Tables 4.2.6.8 and 6.1.1.4'
Co Co 0.3494 0.9721 'International Tables Vol C Tables 4.2.6.8 and 6.1.1.4'
N N 0.0061 0.0033 'International Tables Vol C Tables 4.2.6.8 and 6.1.1.4'
P P 0.1023 0.0942 'International Tables Vol C Tables 4.2.6.8 and 6.1.1.4'
O O 0.0106 0.006 'International Tables Vol C Tables 4.2.6.8 and 6.1.1.4'

loop_
_geom_angle_atom_site_label_1
_geom_angle_atom_site_label_2
_geom_angle_atom_site_label_3
_geom_angle
_geom_angle_site_symmetry_1
_geom_angle_site_symmetry_3
O2 Co1 N1 89.2(7) . .
O2 Co1 Br2 81.5(7) . .
N1 Co1 Br2 167.49(18) . .
O2 Co1 Br1 124.2(7) . .
N1 Co1 Br1 90.13(17) . .
Br2 Co1 Br1 101.99(5) . .
O2 Co1 P2 124.9(7) . .
N1 Co1 P2 78.16(18) . .
Br2 Co1 P2 100.36(7) . .
Br1 Co1 P2 109.40(7) . .
O2 Co1 P1 27.3(8) . .
N1 Co1 P1 73.43(18) . .
Br2 Co1 P1 100.83(7) . .
Br1 Co1 P1 101.08(7) . .
P2 Co1 P1 137.96(9) . .
O1 Co2 N2 91.3(5) . .
O1 Co2 Br4 77.2(5) . .
N2 Co2 Br4 164.08(17) . .
O1 Co2 P3 119.3(5) . .
N2 Co2 P3 77.78(17) . .
Br4 Co2 P3 98.14(8) . .
O1 Co2 Br3 128.8(5) . .
N2 Co2 Br3 84.51(15) . .
Br4 Co2 Br3 111.25(8) . .
P3 Co2 Br3 109.51(8) . .
O1 Co2 P4 27.5(5) . .
N2 Co2 P4 74.64(17) . .
Br4 Co2 P4 98.31(8) . .
P3 Co2 P4 133.35(9) . .
Br3 Co2 P4 104.48(7) . .
O1 Co2 Br4" 95.8(5) . .
N2 Co2 Br4" 171.7(2) . .
P3 Co2 Br4" 94.98(16) . .
Br3 Co2 Br4" 94.33(14) . .
P4 Co2 Br4" 113.51(16) . .
O2 P1 C6 131.3(12) . .
O2 P1 C12 90.1(12) . .
C6 P1 C12 106.4(5) . .
O2 P1 C8 112.0(11) . .
C6 P1 C8 103.3(5) . .
C12 P1 C8 112.5(5) . .
O2 P1 Co1 42.2(12) . .
C6 P1 Co1 92.3(3) . .
C12 P1 Co1 120.7(4) . .
C8 P1 Co1 116.9(4) . .
C7 P2 C20 103.5(4) . .
C7 P2 C16 105.4(4) . .
C20 P2 C16 111.8(4) . .
C7 P2 Co1 102.5(3) . .
C20 P2 Co1 116.1(3) . .
C16 P2 Co1 115.7(3) . .
C29 P3 C35 105.6(5) . .
C29 P3 C31 103.7(4) . .
C35 P3 C31 110.8(4) . .
C29 P3 Co2 98.7(3) . .
C35 P3 Co2 116.9(3) . .
C31 P3 Co2 118.4(3) . .
O1 P4 C30 123.8(7) . .
O1 P4 C43 98.9(7) . .
C30 P4 C43 106.5(4) . .
O1 P4 C39 110.8(7) . .
C30 P4 C39 105.5(4) . .
C43 P4 C39 110.8(4) . .
O1 P4 Co2 34.7(7) . .
C30 P4 Co2 91.9(3) . .
C43 P4 Co2 125.1(3) . .
C39 P4 Co2 113.1(3) . .
P4 O1 Co2 117.8(10) . .
P1 O2 Co1 110.5(17) . .
C1 N1 C5 119.1(7) . .
C1 N1 Co1 118.8(5) . .
C5 N1 Co1 121.4(5) . .
C28 N2 C24 119.4(6) . .
C28 N2 Co2 120.2(5) . .
C24 N2 Co2 120.4(5) . .
N1 C1 C2 120.6(9) . .
N1 C1 C6 117.8(7) . .
C2 C1 C6 121.6(8) . .
C3 C2 C1 119.6(9) . .
C3 C2 H2 120.2 . .
C1 C2 H2 120.2 . .
C4 C3 C2 118.9(9) . .
C4 C3 H3 120.6 . .
C2 C3 H3 120.6 . .
C3 C4 C5 119.9(9) . .
C3 C4 H4 120 . .
C5 C4 H4 120 . .
N1 C5 C4 121.6(9) . .
N1 C5 C7 118.9(7) . .
C4 C5 C7 119.0(8) . .
C1 C6 P1 113.0(6) . .
C1 C6 H6A 109 . .
P1 C6 H6A 109 . .
C1 C6 H6B 109 . .
P1 C6 H6B 109 . .
H6A C6 H6B 107.8 . .
C5 C7 P2 112.4(6) . .
C5 C7 H7A 109.1 . .
P2 C7 H7A 109.1 . .
C5 C7 H7B 109.1 . .
P2 C7 H7B 109.1 . .
H7A C7 H7B 107.9 . .
C11 C8 C9 107.8(10) . .
C11 C8 C10 110.5(10) . .
C9 C8 C10 108.8(10) . .
C11 C8 P1 109.8(8) . .
C9 C8 P1 106.2(7) . .
C10 C8 P1 113.5(8) . .
C8 C9 H9A 109.5 . .
C8 C9 H9B 109.5 . .
H9A C9 H9B 109.5 . .
C8 C9 H9C 109.5 . .
H9A C9 H9C 109.5 . .
H9B C9 H9C 109.5 . .
C8 C10 H10A 109.5 . .
C8 C10 H10B 109.5 . .
H10A C10 H10B 109.5 . .
C8 C10 H10C 109.5 . .
H10A C10 H10C 109.5 . .
H10B C10 H10C 109.5 . .
C8 C11 H11A 109.5 . .
C8 C11 H11B 109.5 . .
H11A C11 H11B 109.5 . .
C8 C11 H11C 109.5 . .
H11A C11 H11C 109.5 . .
H11B C11 H11C 109.5 . .
C14 C12 C15 113.0(12) . .
C14 C12 C13 104.3(10) . .
C15 C12 C13 107.7(12) . .
C14 C12 P1 107.2(9) . .
C15 C12 P1 114.6(9) . .
C13 C12 P1 109.5(7) . .
C12 C13 H13A 109.5 . .
C12 C13 H13B 109.5 . .
H13A C13 H13B 109.5 . .
C12 C13 H13C 109.5 . .
H13A C13 H13C 109.5 . .
H13B C13 H13C 109.5 . .
C12 C14 H14A 109.5 . .
C12 C14 H14B 109.5 . .
H14A C14 H14B 109.5 . .
C12 C14 H14C 109.5 . .
H14A C14 H14C 109.5 . .
H14B C14 H14C 109.5 . .
C12 C15 H15A 109.5 . .
C12 C15 H15B 109.5 . .
H15A C15 H15B 109.5 . .
C12 C15 H15C 109.5 . .
H15A C15 H15C 109.5 . .
H15B C15 H15C 109.5 . .
C17 C16 C18 109.0(7) . .
C17 C16 C19 107.1(7) . .
C18 C16 C19 111.1(8) . .
C17 C16 P2 106.6(6) . .
C18 C16 P2 108.1(6) . .
C19 C16 P2 114.7(6) . .
C16 C17 H17A 109.5 . .
C16 C17 H17B 109.5 . .
H17A C17 H17B 109.5 . .
C16 C17 H17C 109.5 . .
H17A C17 H17C 109.5 . .
H17B C17 H17C 109.5 . .
C16 C18 H18A 109.5 . .
C16 C18 H18B 109.5 . .
H18A C18 H18B 109.5 . .
C16 C18 H18C 109.5 . .
H18A C18 H18C 109.5 . .
H18B C18 H18C 109.5 . .
C16 C19 H19A 109.5 . .
C16 C19 H19B 109.5 . .
H19A C19 H19B 109.5 . .
C16 C19 H19C 109.5 . .
H19A C19 H19C 109.5 . .
H19B C19 H19C 109.5 . .
C23 C20 C21 109.4(9) . .
C23 C20 C22 108.4(9) . .
C21 C20 C22 109.8(9) . .
C23 C20 P2 105.9(6) . .
C21 C20 P2 110.3(7) . .
C22 C20 P2 112.9(7) . .
C20 C21 H21A 109.5 . .
C20 C21 H21B 109.5 . .
H21A C21 H21B 109.5 . .
C20 C21 H21C 109.5 . .
H21A C21 H21C 109.5 . .
H21B C21 H21C 109.5 . .
C20 C22 H22A 109.5 . .
C20 C22 H22B 109.5 . .
H22A C22 H22B 109.5 . .
C20 C22 H22C 109.5 . .
H22A C22 H22C 109.5 . .
H22B C22 H22C 109.5 . .
C20 C23 H23A 109.5 . .
C20 C23 H23B 109.5 . .
H23A C23 H23B 109.5 . .
C20 C23 H23C 109.5 . .
H23A C23 H23C 109.5 . .
H23B C23 H23C 109.5 . .
N2 C24 C25 121.7(8) . .
N2 C24 C29 118.4(7) . .
C25 C24 C29 119.9(7) . .
C24 C25 C26 118.5(8) . .
C24 C25 H25 120.8 . .
C26 C25 H25 120.8 . .
C27 C26 C25 120.2(8) . .
C27 C26 H26 119.9 . .
C25 C26 H26 119.9 . .
C26 C27 C28 118.6(8) . .
C26 C27 H27 120.7 . .
C28 C27 H27 120.7 . .
N2 C28 C27 121.6(8) . .
N2 C28 C30 118.2(7) . .
C27 C28 C30 120.2(7) . .
C24 C29 P3 114.2(6) . .
C24 C29 H29A 108.7 . .
P3 C29 H29A 108.7 . .
C24 C29 H29B 108.7 . .
P3 C29 H29B 108.7 . .
H29A C29 H29B 107.6 . .
C28 C30 P4 111.8(5) . .
C28 C30 H30A 109.3 . .
P4 C30 H30A 109.3 . .
C28 C30 H30B 109.3 . .
P4 C30 H30B 109.3 . .
H30A C30 H30B 107.9 . .
C32 C31 C33 106.7(9) . .
C32 C31 C34 109.1(9) . .
C33 C31 C34 109.3(8) . .
C32 C31 P3 105.7(7) . .
C33 C31 P3 111.9(7) . .
C34 C31 P3 113.8(7) . .
C31 C32 H32A 109.5 . .
C31 C32 H32B 109.5 . .
H32A C32 H32B 109.5 . .
C31 C32 H32C 109.5 . .
H32A C32 H32C 109.5 . .
H32B C32 H32C 109.5 . .
C31 C33 H33A 109.5 . .
C31 C33 H33B 109.5 . .
H33A C33 H33B 109.5 . .
C31 C33 H33C 109.5 . .
H33A C33 H33C 109.5 . .
H33B C33 H33C 109.5 . .
C31 C34 H34A 109.5 . .
C31 C34 H34B 109.5 . .
H34A C34 H34B 109.5 . .
C31 C34 H34C 109.5 . .
H34A C34 H34C 109.5 . .
H34B C34 H34C 109.5 . .
C38 C35 C36 109.4(9) . .
C38 C35 C37 110.1(8) . .
C36 C35 C37 106.3(9) . .
C38 C35 P3 115.6(7) . .
C36 C35 P3 106.9(6) . .
C37 C35 P3 108.1(8) . .
C35 C36 H36A 109.5 . .
C35 C36 H36B 109.5 . .
H36A C36 H36B 109.5 . .
C35 C36 H36C 109.5 . .
H36A C36 H36C 109.5 . .
H36B C36 H36C 109.5 . .
C35 C37 H37A 109.5 . .
C35 C37 H37B 109.5 . .
H37A C37 H37B 109.5 . .
C35 C37 H37C 109.5 . .
H37A C37 H37C 109.5 . .
H37B C37 H37C 109.5 . .
C35 C38 H38A 109.5 . .
C35 C38 H38B 109.5 . .
H38A C38 H38B 109.5 . .
C35 C38 H38C 109.5 . .
H38A C38 H38C 109.5 . .
H38B C38 H38C 109.5 . .
C42 C39 C40 108.2(8) . .
C42 C39 C41 112.4(8) . .
C40 C39 C41 107.5(8) . .
C42 C39 P4 108.7(6) . .
C40 C39 P4 106.3(6) . .
C41 C39 P4 113.4(6) . .
C39 C40 H40A 109.5 . .
C39 C40 H40B 109.5 . .
H40A C40 H40B 109.5 . .
C39 C40 H40C 109.5 . .
H40A C40 H40C 109.5 . .
H40B C40 H40C 109.5 . .
C39 C41 H41A 109.5 . .
C39 C41 H41B 109.5 . .
H41A C41 H41B 109.5 . .
C39 C41 H41C 109.5 . .
H41A C41 H41C 109.5 . .
H41B C41 H41C 109.5 . .
C39 C42 H42A 109.5 . .
C39 C42 H42B 109.5 . .
H42A C42 H42B 109.5 . .
C39 C42 H42C 109.5 . .
H42A C42 H42C 109.5 . .
H42B C42 H42C 109.5 . .
C45 C43 C44 110.9(8) . .
C45 C43 C46 110.1(8) . .
C44 C43 C46 105.7(8) . .
C45 C43 P4 107.8(7) . .
C44 C43 P4 114.0(6) . .
C46 C43 P4 108.3(6) . .
C43 C44 H44A 109.5 . .
C43 C44 H44B 109.5 . .
H44A C44 H44B 109.5 . .
C43 C44 H44C 109.5 . .
H44A C44 H44C 109.5 . .
H44B C44 H44C 109.5 . .
C43 C45 H45A 109.5 . .
C43 C45 H45B 109.5 . .
H45A C45 H45B 109.5 . .
C43 C45 H45C 109.5 . .
H45A C45 H45C 109.5 . .
H45B C45 H45C 109.5 . .
C43 C46 H46A 109.5 . .
C43 C46 H46B 109.5 . .
H46A C46 H46B 109.5 . .
C43 C46 H46C 109.5 . .
H46A C46 H46C 109.5 . .
H46B C46 H46C 109.5 . .
C49 C47 C49 180 . 2_565
C49 C47 C48 52.5(8) . .
C49 C47 C48 127.5(8) 2_565 .
C49 C47 C48 127.5(8) . 2_565
C49 C47 C48 52.5(8) 2_565 2_565
C48 C47 C48 180 . 2_565
C49 C48 C47 62.0(9) . .
C48 C49 C47 65.5(9) . .

loop_
_geom_bond_atom_site_label_1
_geom_bond_atom_site_label_2
_geom_bond_distance
_geom_bond_site_symmetry_2
Br1 Co1 2.4697(14) .
Br2 Co1 2.4629(14) .
Br3 Co2 2.4836(16) .
Br4 Co2 2.4142(18) .
Br4" Co2 2.674(6) .
Co1 O2 1.87(3) .
Co1 N1 2.283(6) .
Co1 P2 2.472(2) .
Co1 P1 2.614(3) .
Co2 O1 1.715(16) .
Co2 N2 2.301(6) .
Co2 P3 2.483(3) .
Co2 P4 2.667(3) .
P1 O2 1.28(2) .
P1 C6 1.808(9) .
P1 C12 1.864(11) .
P1 C8 1.901(10) .
P2 C7 1.844(9) .
P2 C20 1.874(9) .
P2 C16 1.879(9) .
P3 C29 1.821(8) .
P3 C35 1.875(9) .
P3 C31 1.879(9) .
P4 O1 1.394(16) .
P4 C30 1.825(8) .
P4 C43 1.886(9) .
P4 C39 1.876(9) .
N1 C1 1.337(11) .
N1 C5 1.350(10) .
N2 C28 1.345(10) .
N2 C24 1.346(10) .
C1 C2 1.400(12) .
C1 C6 1.494(12) .
C2 C3 1.375(15) .
C2 H2 0.93 .
C3 C4 1.358(15) .
C3 H3 0.93 .
C4 C5 1.374(11) .
C4 H4 0.93 .
C5 C7 1.506(13) .
C6 H6A 0.97 .
C6 H6B 0.97 .
C7 H7A 0.97 .
C7 H7B 0.97 .
C8 C11 1.516(16) .
C8 C9 1.514(16) .
C8 C10 1.534(15) .
C9 H9A 0.96 .
C9 H9B 0.96 .
C9 H9C 0.96 .
C10 H10A 0.96 .
C10 H10B 0.96 .
C10 H10C 0.96 .
C11 H11A 0.96 .
C11 H11B 0.96 .
C11 H11C 0.96 .
C12 C14 1.545(17) .
C12 C15 1.511(17) .
C12 C13 1.524(15) .
C13 H13A 0.96 .
C13 H13B 0.96 .
C13 H13C 0.96 .
C14 H14A 0.96 .
C14 H14B 0.96 .
C14 H14C 0.96 .
C15 H15A 0.96 .
C15 H15B 0.96 .
C15 H15C 0.96 .
C16 C17 1.534(12) .
C16 C18 1.533(12) .
C16 C19 1.536(12) .
C17 H17A 0.96 .
C17 H17B 0.96 .
C17 H17C 0.96 .
C18 H18A 0.96 .
C18 H18B 0.96 .
C18 H18C 0.96 .
C19 H19A 0.96 .
C19 H19B 0.96 .
C19 H19C 0.96 .
C20 C23 1.539(13) .
C20 C21 1.524(15) .
C20 C22 1.547(12) .
C21 H21A 0.96 .
C21 H21B 0.96 .
C21 H21C 0.96 .
C22 H22A 0.96 .
C22 H22B 0.96 .
C22 H22C 0.96 .
C23 H23A 0.96 .
C23 H23B 0.96 .
C23 H23C 0.96 .
C24 C25 1.380(11) .
C24 C29 1.502(11) .
C25 C26 1.383(12) .
C25 H25 0.93 .
C26 C27 1.371(13) .
C26 H26 0.93 .
C27 C28 1.385(11) .
C27 H27 0.93 .
C28 C30 1.507(11) .
C29 H29A 0.97 .
C29 H29B 0.97 .
C30 H30A 0.97 .
C30 H30B 0.97 .
C31 C32 1.518(13) .
C31 C33 1.529(13) .
C31 C34 1.537(14) .
C32 H32A 0.96 .
C32 H32B 0.96 .
C32 H32C 0.96 .
C33 H33A 0.96 .
C33 H33B 0.96 .
C33 H33C 0.96 .
C34 H34A 0.96 .
C34 H34B 0.96 .
C34 H34C 0.96 .
C35 C38 1.512(13) .
C35 C36 1.525(14) .
C35 C37 1.566(14) .
C36 H36A 0.96 .
C36 H36B 0.96 .
C36 H36C 0.96 .
C37 H37A 0.96 .
C37 H37B 0.96 .
C37 H37C 0.96 .
C38 H38A 0.96 .
C38 H38B 0.96 .
C38 H38C 0.96 .
C39 C42 1.523(13) .
C39 C40 1.549(13) .
C39 C41 1.557(13) .
C40 H40A 0.96 .
C40 H40B 0.96 .
C40 H40C 0.96 .
C41 H41A 0.96 .
C41 H41B 0.96 .
C41 H41C 0.96 .
C42 H42A 0.96 .
C42 H42B 0.96 .
C42 H42C 0.96 .
C43 C45 1.535(12) .
C43 C44 1.538(13) .
C43 C46 1.542(12) .
C44 H44A 0.96 .
C44 H44B 0.96 .
C44 H44C 0.96 .
C45 H45A 0.96 .
C45 H45B 0.96 .
C45 H45C 0.96 .
C46 H46A 0.96 .
C46 H46B 0.96 .
C46 H46C 0.96 .
C47 C49 1.483(14) .
C47 C49 1.483(14) 2_565
C47 C48 1.529(14) .
C47 C48 1.529(14) 2_565
C48 C49 1.33(2) .

loop_
_geom_hbond_atom_site_label_D
_geom_hbond_atom_site_label_H
_geom_hbond_atom_site_label_A
_geom_hbond_distance_DH
_geom_hbond_distance_HA
_geom_hbond_distance_DA
_geom_hbond_angle_DHA
_geom_hbond_site_symmetry_A
C6 H6B Br1 0.97 3.15 3.671(9) 115.6 .
C7 H7A Br3 0.97 2.99 3.925(8) 161.3 2_665
C9 H9A Br1 0.96 3.04 3.535(12) 113.4 .
C9 H9B Br2 0.96 3.09 4.045(10) 176.8 2_576
C9 H9C Br2 0.96 3.09 3.990(12) 157.1 .
C17 H17B Br1 0.96 2.87 3.786(9) 160.5 .
C18 H18B Br3 0.96 3.09 4.025(10) 164.4 1_565
C21 H21B Br2 0.96 3 3.879(10) 152.4 .
C22 H22C Br4" 0.96 3.14 3.924(14) 139.8 2_665
C22 H22C Br4' 0.96 3.08 3.96(2) 154.6 2_665
C23 H23C Br2 0.96 3.11 3.962(11) 148.6 .
C27 H27 Br2 0.93 2.97 3.788(9) 147.9 2_666
C30 H30B Br2 0.97 2.93 3.866(8) 162.5 2_666
C32 H32C Br4" 0.96 2.84 3.733(16) 154.7 .
C33 H33B Br4" 0.96 2.96 3.825(14) 150.2 .
C37 H37A Br4 0.96 3.07 3.813(13) 135.4 .
C40 H40B Br4 0.96 3.11 3.986(12) 152 .
C40 H40B Br4' 0.96 2.67 3.62(2) 171.1 .
C42 H42C Br4 0.96 3.11 3.984(11) 152.5 .

loop_
_geom_torsion_atom_site_label_1
_geom_torsion_atom_site_label_2
_geom_torsion_atom_site_label_3
_geom_torsion_atom_site_label_4
_geom_torsion
_geom_torsion_site_symmetry_1
_geom_torsion_site_symmetry_2
_geom_torsion_site_symmetry_3
_geom_torsion_site_symmetry_4
C30 P4 O1 Co2 -25.9(13) . . . .
C43 P4 O1 Co2 -142.7(9) . . . .
C39 P4 O1 Co2 100.9(10) . . . .
N2 Co2 O1 P4 52.0(10) . . . .
Br4 Co2 O1 P4 -139.0(11) . . . .
P3 Co2 O1 P4 128.7(9) . . . .
Br3 Co2 O1 P4 -31.9(14) . . . .
Br4" Co2 O1 P4 -132.2(10) . . . .
C6 P1 O2 Co1 27(2) . . . .
C12 P1 O2 Co1 139.3(11) . . . .
C8 P1 O2 Co1 -106.2(12) . . . .
N1 Co1 O2 P1 -53.6(13) . . . .
Br2 Co1 O2 P1 134.8(14) . . . .
Br1 Co1 O2 P1 36.0(17) . . . .
P2 Co1 O2 P1 -128.5(11) . . . .
C5 N1 C1 C2 -3.5(12) . . . .
Co1 N1 C1 C2 167.2(7) . . . .
C5 N1 C1 C6 173.9(7) . . . .
Co1 N1 C1 C6 -15.4(10) . . . .
N1 C1 C2 C3 -1.0(14) . . . .
C6 C1 C2 C3 -178.2(9) . . . .
C1 C2 C3 C4 3.4(15) . . . .
C2 C3 C4 C5 -1.3(15) . . . .
C1 N1 C5 C4 5.7(12) . . . .
Co1 N1 C5 C4 -164.8(7) . . . .
C1 N1 C5 C7 -166.3(7) . . . .
Co1 N1 C5 C7 23.2(10) . . . .
C3 C4 C5 N1 -3.3(14) . . . .
C3 C4 C5 C7 168.7(9) . . . .
N1 C1 C6 P1 -27.4(10) . . . .
C2 C1 C6 P1 149.9(7) . . . .
O2 P1 C6 C1 28.1(16) . . . .
C12 P1 C6 C1 -77.0(7) . . . .
C8 P1 C6 C1 164.3(7) . . . .
Co1 P1 C6 C1 46.0(6) . . . .
N1 C5 C7 P2 -30.5(10) . . . .
C4 C5 C7 P2 157.3(7) . . . .
C20 P2 C7 C5 143.2(6) . . . .
C16 P2 C7 C5 -99.3(6) . . . .
Co1 P2 C7 C5 22.1(6) . . . .
O2 P1 C12 C14 34.5(14) . . . .
C6 P1 C12 C14 168.0(8) . . . .
C8 P1 C12 C14 -79.5(10) . . . .
Co1 P1 C12 C14 65.1(9) . . . .
O2 P1 C12 C15 160.8(16) . . . .
C6 P1 C12 C15 -65.7(12) . . . .
C8 P1 C12 C15 46.7(13) . . . .
Co1 P1 C12 C15 -168.6(10) . . . .
O2 P1 C12 C13 -78.1(14) . . . .
C6 P1 C12 C13 55.4(9) . . . .
C8 P1 C12 C13 167.9(8) . . . .
Co1 P1 C12 C13 -47.5(10) . . . .
C7 P2 C16 C17 47.2(7) . . . .
C20 P2 C16 C17 158.9(6) . . . .
Co1 P2 C16 C17 -65.3(6) . . . .
C7 P2 C16 C18 164.2(6) . . . .
C20 P2 C16 C18 -84.0(7) . . . .
Co1 P2 C16 C18 51.8(7) . . . .
C7 P2 C16 C19 -71.2(8) . . . .
C20 P2 C16 C19 40.6(8) . . . .
Co1 P2 C16 C19 176.4(6) . . . .
C7 P2 C20 C23 -76.5(7) . . . .
C16 P2 C20 C23 170.6(7) . . . .
Co1 P2 C20 C23 34.9(8) . . . .
C7 P2 C20 C21 165.2(7) . . . .
C16 P2 C20 C21 52.3(7) . . . .
Co1 P2 C20 C21 -83.3(7) . . . .
C7 P2 C20 C22 42.0(9) . . . .
C16 P2 C20 C22 -70.9(9) . . . .
Co1 P2 C20 C22 153.4(7) . . . .
C28 N2 C24 C25 3.2(11) . . . .
Co2 N2 C24 C25 -177.0(6) . . . .
C28 N2 C24 C29 -176.3(7) . . . .
Co2 N2 C24 C29 3.5(9) . . . .
N2 C24 C25 C26 -2.7(12) . . . .
C29 C24 C25 C26 176.7(8) . . . .
C24 C25 C26 C27 -0.2(14) . . . .
C25 C26 C27 C28 2.5(14) . . . .
C24 N2 C28 C27 -0.8(11) . . . .
Co2 N2 C28 C27 179.5(6) . . . .
C24 N2 C28 C30 178.3(7) . . . .
Co2 N2 C28 C30 -1.5(9) . . . .
C26 C27 C28 N2 -2.1(12) . . . .
C26 C27 C28 C30 178.9(8) . . . .
N2 C24 C29 P3 -28.0(10) . . . .
C25 C24 C29 P3 152.5(7) . . . .
C35 P3 C29 C24 -87.2(7) . . . .
C31 P3 C29 C24 156.1(7) . . . .
Co2 P3 C29 C24 34.0(7) . . . .
N2 C28 C30 P4 40.2(8) . . . .
C27 C28 C30 P4 -140.7(7) . . . .
O1 P4 C30 C28 -33.9(10) . . . .
C43 P4 C30 C28 79.2(6) . . . .
C39 P4 C30 C28 -163.0(6) . . . .
Co2 P4 C30 C28 -48.3(5) . . . .
C29 P3 C31 C32 -78.6(8) . . . .
C35 P3 C31 C32 168.4(7) . . . .
Co2 P3 C31 C32 29.4(8) . . . .
C29 P3 C31 C33 165.6(7) . . . .
C35 P3 C31 C33 52.7(8) . . . .
Co2 P3 C31 C33 -86.4(7) . . . .
C29 P3 C31 C34 41.2(8) . . . .
C35 P3 C31 C34 -71.8(8) . . . .
Co2 P3 C31 C34 149.1(6) . . . .
C29 P3 C35 C38 -70.5(9) . . . .
C31 P3 C35 C38 41.2(9) . . . .
Co2 P3 C35 C38 -179.1(7) . . . .
C29 P3 C35 C36 51.5(8) . . . .
C31 P3 C35 C36 163.3(7) . . . .
Co2 P3 C35 C36 -57.0(8) . . . .
C29 P3 C35 C37 165.6(7) . . . .
C31 P3 C35 C37 -82.7(8) . . . .
Co2 P3 C35 C37 57.1(8) . . . .
O1 P4 C39 C42 49.7(10) . . . .
C30 P4 C39 C42 -174.0(7) . . . .
C43 P4 C39 C42 -59.1(8) . . . .
Co2 P4 C39 C42 87.1(7) . . . .
O1 P4 C39 C40 -66.6(10) . . . .
C30 P4 C39 C40 69.8(7) . . . .
C43 P4 C39 C40 -175.4(7) . . . .
Co2 P4 C39 C40 -29.2(7) . . . .
O1 P4 C39 C41 175.5(9) . . . .
C30 P4 C39 C41 -48.2(7) . . . .
C43 P4 C39 C41 66.7(8) . . . .
Co2 P4 C39 C41 -147.1(6) . . . .
O1 P4 C43 C45 -29.1(10) . . . .
C30 P4 C43 C45 -158.5(7) . . . .
C39 P4 C43 C45 87.3(7) . . . .
Co2 P4 C43 C45 -54.0(8) . . . .
O1 P4 C43 C44 -152.7(9) . . . .
C30 P4 C43 C44 77.9(7) . . . .
C39 P4 C43 C44 -36.3(8) . . . .
Co2 P4 C43 C44 -177.6(5) . . . .
O1 P4 C43 C46 90.0(9) . . . .
C30 P4 C43 C46 -39.3(7) . . . .
C39 P4 C43 C46 -153.5(6) . . . .
Co2 P4 C43 C46 65.1(7) . . . .
C49 C47 C48 C49 179.998(3) 2_565 . . .
C48 C47 C49 C48 180.001(2) 2_565 . . .
